data_7123743
loop_
_publ_author_name
'Song, Lina'
'Tian, Xianhai'
'Rudolph, Matthias'
'Rominger, Frank -'
'Hashmi, Stephen'

_publ_section_title
;
 Gold(III)-Catalyzed Chemoselective Annulations of Anthranils with
 N-Allylynamides for the Synthesis of 3-Azabicyclo[3.1.0]hexan-2-imines
;
_journal_name_full 'Chemical Communications'
_journal_paper_doi 10.1039/C9CC04027G
_journal_year 2019
_chemical_formula_sum 'C25 H20 Br Cl N2 O3 S'
_chemical_formula_weight 543.85
_chemical_name_common '3l in manuscript'
_space_group_crystal_system triclinic
_space_group_IT_number 2
_space_group_name_Hall '-P 1'
_space_group_name_H-M_alt 'P -1'
_symmetry_space_group_name_Hall '-P 1'
_symmetry_space_group_name_H-M 'P -1'
_atom_sites_solution_hydrogens mixed
_audit_creation_method SHELXL-2017/1
_audit_update_record
;
2019-02-21 deposited with the CCDC.    2019-06-28 downloaded from the CCDC.
;
_cell_angle_alpha 74.3668(12)
_cell_angle_beta 67.2826(12)
_cell_angle_gamma 79.7541(12)
_cell_formula_units_Z 2
_cell_length_a 10.2022(8)
_cell_length_b 10.4755(9)
_cell_length_c 11.8300(10)
_cell_measurement_reflns_used 8890
_cell_measurement_temperature 200(2)
_cell_measurement_theta_max 29.85
_cell_measurement_theta_min 2.17
_cell_volume 1119.20(16)
_computing_cell_refinement 'Bruker SAINT'
_computing_data_collection 'Bruker APEX2'
_computing_data_reduction 'Bruker SAINT'
_computing_molecular_graphics 'Bruker SHELXTL'
_computing_publication_material 'Bruker SHELXTL'
_computing_structure_refinement 'SHELXL-2017/1 (Sheldrick, 2017)'
_computing_structure_solution 'SHELXT-2014 (Sheldrick 2014)'
_diffrn_ambient_temperature 200(2)
_diffrn_measured_fraction_theta_full 1.000
_diffrn_measured_fraction_theta_max 0.950
_diffrn_measurement_device_type 'Bruker APEX-II Quazar area detector'
_diffrn_measurement_method '\f and \w scans'
_diffrn_radiation_type MoK\a
_diffrn_radiation_wavelength 0.71073
_diffrn_reflns_av_R_equivalents 0.0459
_diffrn_reflns_av_unetI/netI 0.0465
_diffrn_reflns_Laue_measured_fraction_full 1.000
_diffrn_reflns_Laue_measured_fraction_max 0.950
_diffrn_reflns_limit_h_max 15
_diffrn_reflns_limit_h_min -15
_diffrn_reflns_limit_k_max 15
_diffrn_reflns_limit_k_min -15
_diffrn_reflns_limit_l_max 17
_diffrn_reflns_limit_l_min -17
_diffrn_reflns_number 32762
_diffrn_reflns_point_group_measured_fraction_full 1.000
_diffrn_reflns_point_group_measured_fraction_max 0.950
_diffrn_reflns_theta_full 25.242
_diffrn_reflns_theta_max 32.382
_diffrn_reflns_theta_min 1.914
_diffrn_source 'ImuS microsource'
_exptl_absorpt_coefficient_mu 2.081
_exptl_absorpt_correction_T_max 0.9583
_exptl_absorpt_correction_T_min 0.8810
_exptl_absorpt_correction_type multi-scan
_exptl_absorpt_process_details
;
Sheldrick, G. M. (2008). <i>SADABS</i>. University of G\"ottingen, Germany.
;
_exptl_crystal_colour colourless
_exptl_crystal_density_diffrn 1.614
_exptl_crystal_description plank
_exptl_crystal_F_000 552
_exptl_crystal_size_max 0.102
_exptl_crystal_size_mid 0.059
_exptl_crystal_size_min 0.023
_refine_diff_density_max 0.433
_refine_diff_density_min -0.383
_refine_diff_density_rms 0.076
_refine_ls_extinction_method none
_refine_ls_goodness_of_fit_ref 1.023
_refine_ls_hydrogen_treatment mixed
_refine_ls_matrix_type full
_refine_ls_number_parameters 308
_refine_ls_number_reflns 7616
_refine_ls_number_restraints 0
_refine_ls_restrained_S_all 1.023
_refine_ls_R_factor_all 0.0585
_refine_ls_R_factor_gt 0.0363
_refine_ls_shift/su_max 0.001
_refine_ls_shift/su_mean 0.000
_refine_ls_structure_factor_coef Fsqd
_refine_ls_weighting_details 'w=1/[\s^2^(Fo^2^)+(0.0308P)^2^+0.4339P] where P=(Fo^2^+2Fc^2^)/3'
_refine_ls_weighting_scheme calc
_refine_ls_wR_factor_gt 0.0738
_refine_ls_wR_factor_ref 0.0809
_reflns_Friedel_coverage 0.000
_reflns_number_gt 5779
_reflns_number_total 7616
_reflns_threshold_expression 'I > 2\s(I)'
_cod_data_source_file c9cc04027g2.cif
_cod_data_source_block lis7
_cod_database_code 7123743
_shelx_shelxl_version_number 2017/1
_shelx_space_group_comment
; 
The symmetry employed for this shelxl refinement is uniquely defined 
by the following loop, which should always be used as a source of 
symmetry information in preference to the above space-group names. 
They are only intended as comments. 
;
_shelx_estimated_absorpt_t_min 0.816
_shelx_estimated_absorpt_t_max 0.954

loop_
_space_group_symop_operation_xyz
'x, y, z'
'-x, -y, -z'

loop_
_atom_site_label
_atom_site_type_symbol
_atom_site_fract_x
_atom_site_fract_y
_atom_site_fract_z
_atom_site_U_iso_or_equiv
_atom_site_adp_type
_atom_site_occupancy
_atom_site_site_symmetry_order
_atom_site_calc_flag
_atom_site_refinement_flags_posn
_atom_site_refinement_flags_adp
N1 N 0.51214(15) 0.28181(15) 0.41413(14) 0.0208(3) Uani 1 1 d . .
C2 C 0.38101(17) 0.23807(16) 0.50440(16) 0.0174(3) Uani 1 1 d . .
C3 C 0.39060(17) 0.21744(17) 0.63119(16) 0.0181(3) Uani 1 1 d . .
C4 C 0.5171(2) 0.1248(2) 0.6492(2) 0.0264(4) Uani 1 1 d . .
H4A H 0.512(2) 0.086(2) 0.731(2) 0.032 Uiso 1 1 d . U
H4B H 0.565(2) 0.072(2) 0.589(2) 0.032 Uiso 1 1 d . U
C5 C 0.53121(19) 0.27093(19) 0.60715(18) 0.0228(4) Uani 1 1 d . .
H5 H 0.536(2) 0.317(2) 0.660(2) 0.027 Uiso 1 1 d . U
C6 C 0.60011(19) 0.32643(19) 0.46803(18) 0.0238(4) Uani 1 1 d . .
H6A H 0.596626 0.424707 0.448938 0.029 Uiso 1 1 calc R U
H6B H 0.700593 0.289897 0.435744 0.029 Uiso 1 1 calc R U
N7 N 0.27829(15) 0.22819(15) 0.47235(14) 0.0205(3) Uani 1 1 d . .
C11 C 0.16351(17) 0.15253(17) 0.55352(16) 0.0185(3) Uani 1 1 d . .
C12 C 0.02324(18) 0.20144(17) 0.55962(16) 0.0191(3) Uani 1 1 d . .
C13 C -0.08851(18) 0.11922(17) 0.62482(17) 0.0204(3) Uani 1 1 d . .
H13 H -0.182932 0.152751 0.629642 0.024 Uiso 1 1 calc R U
C14 C -0.06173(18) -0.01064(17) 0.68217(16) 0.0197(3) Uani 1 1 d . .
C15 C 0.07466(18) -0.05983(18) 0.68068(17) 0.0220(4) Uani 1 1 d . .
H15 H 0.091614 -0.148540 0.722926 0.026 Uiso 1 1 calc R U
C16 C 0.18574(18) 0.02197(18) 0.61686(17) 0.0213(4) Uani 1 1 d . .
H16 H 0.278844 -0.011484 0.616203 0.026 Uiso 1 1 calc R U
C17 C -0.0079(2) 0.33876(19) 0.49727(19) 0.0281(4) Uani 1 1 d . .
H17 H 0.069919 0.391734 0.447964 0.034 Uiso 1 1 calc R U
O17 O -0.12735(15) 0.38850(14) 0.50514(15) 0.0375(4) Uani 1 1 d . .
Br1 Br -0.21198(2) -0.12466(2) 0.75957(2) 0.02699(6) Uani 1 1 d . .
C21 C 0.25787(17) 0.23759(17) 0.74069(16) 0.0183(3) Uani 1 1 d . .
C22 C 0.17937(18) 0.36066(18) 0.73595(17) 0.0209(3) Uani 1 1 d . .
H22 H 0.206986 0.429632 0.662414 0.025 Uiso 1 1 calc R U
C23 C 0.06060(19) 0.38184(19) 0.83935(19) 0.0256(4) Uani 1 1 d . .
C24 C 0.0162(2) 0.2833(2) 0.94731(19) 0.0324(5) Uani 1 1 d . .
H24 H -0.065152 0.299748 1.017555 0.039 Uiso 1 1 calc R U
C25 C 0.0929(2) 0.1603(2) 0.95073(19) 0.0331(5) Uani 1 1 d . .
H25 H 0.062995 0.090913 1.023589 0.040 Uiso 1 1 calc R U
C26 C 0.2135(2) 0.13715(19) 0.84836(18) 0.0268(4) Uani 1 1 d . .
H26 H 0.265633 0.052386 0.852073 0.032 Uiso 1 1 calc R U
Cl1 Cl -0.03153(6) 0.53953(5) 0.83410(6) 0.03976(13) Uani 1 1 d . .
S1 S 0.56663(4) 0.29382(4) 0.25991(4) 0.02040(9) Uani 1 1 d . .
O11 O 0.50095(15) 0.19652(13) 0.24033(13) 0.0287(3) Uani 1 1 d . .
O12 O 0.71891(13) 0.28865(14) 0.21715(13) 0.0310(3) Uani 1 1 d . .
C31 C 0.50531(18) 0.45475(17) 0.19765(16) 0.0202(3) Uani 1 1 d . .
C32 C 0.3600(2) 0.4866(2) 0.2239(2) 0.0302(4) Uani 1 1 d . .
H32 H 0.293928 0.421797 0.273698 0.036 Uiso 1 1 calc R U
C33 C 0.3132(2) 0.6144(2) 0.1761(2) 0.0349(5) Uani 1 1 d . .
H33 H 0.213820 0.637591 0.195359 0.042 Uiso 1 1 calc R U
C34 C 0.4083(2) 0.70939(19) 0.10048(18) 0.0303(4) Uani 1 1 d . .
C35 C 0.5532(2) 0.6744(2) 0.07398(19) 0.0338(5) Uani 1 1 d . .
H35 H 0.619477 0.738368 0.021882 0.041 Uiso 1 1 calc R U
C36 C 0.6029(2) 0.5473(2) 0.12243(18) 0.0276(4) Uani 1 1 d . .
H36 H 0.702132 0.524345 0.104273 0.033 Uiso 1 1 calc R U
C38 C 0.3554(3) 0.8479(2) 0.0489(2) 0.0456(6) Uani 1 1 d . .
H38A H 0.426534 0.884501 -0.032430 0.068 Uiso 1 1 calc R U
H38B H 0.339570 0.904475 0.107611 0.068 Uiso 1 1 calc R U
H38C H 0.265597 0.844947 0.037989 0.068 Uiso 1 1 calc R U

loop_
_atom_site_aniso_label
_atom_site_aniso_U_11
_atom_site_aniso_U_22
_atom_site_aniso_U_33
_atom_site_aniso_U_23
_atom_site_aniso_U_13
_atom_site_aniso_U_12
N1 0.0150(7) 0.0282(8) 0.0164(7) -0.0002(6) -0.0041(5) -0.0059(6)
C2 0.0142(7) 0.0171(7) 0.0170(8) -0.0013(6) -0.0030(6) -0.0014(6)
C3 0.0153(7) 0.0193(8) 0.0185(8) -0.0026(6) -0.0062(6) -0.0008(6)
C4 0.0202(9) 0.0297(10) 0.0254(10) -0.0020(8) -0.0097(8) 0.0043(7)
C5 0.0174(8) 0.0304(10) 0.0230(9) -0.0078(8) -0.0077(7) -0.0034(7)
C6 0.0163(8) 0.0270(9) 0.0278(10) -0.0063(8) -0.0060(7) -0.0048(7)
N7 0.0161(7) 0.0256(8) 0.0176(7) -0.0024(6) -0.0039(6) -0.0053(6)
C11 0.0147(7) 0.0244(8) 0.0158(8) -0.0053(7) -0.0031(6) -0.0040(6)
C12 0.0157(8) 0.0216(8) 0.0193(8) -0.0032(7) -0.0062(6) -0.0024(6)
C13 0.0141(7) 0.0237(8) 0.0224(9) -0.0041(7) -0.0062(6) -0.0010(6)
C14 0.0163(8) 0.0217(8) 0.0201(8) -0.0052(7) -0.0035(6) -0.0049(6)
C15 0.0197(8) 0.0192(8) 0.0241(9) -0.0025(7) -0.0065(7) -0.0007(6)
C16 0.0146(8) 0.0239(9) 0.0237(9) -0.0060(7) -0.0057(7) 0.0014(6)
C17 0.0235(9) 0.0261(9) 0.0311(11) 0.0020(8) -0.0100(8) -0.0057(7)
O17 0.0256(7) 0.0309(8) 0.0499(10) 0.0045(7) -0.0175(7) 0.0010(6)
Br1 0.02125(9) 0.02538(10) 0.03121(11) -0.00436(8) -0.00429(7) -0.00888(7)
C21 0.0169(8) 0.0217(8) 0.0157(8) -0.0044(6) -0.0043(6) -0.0034(6)
C22 0.0178(8) 0.0235(8) 0.0199(9) -0.0049(7) -0.0041(7) -0.0037(6)
C23 0.0175(8) 0.0303(10) 0.0295(10) -0.0135(8) -0.0046(7) -0.0013(7)
C24 0.0260(10) 0.0461(12) 0.0210(10) -0.0127(9) 0.0015(8) -0.0078(9)
C25 0.0332(11) 0.0399(12) 0.0190(10) -0.0002(8) -0.0025(8) -0.0109(9)
C26 0.0291(10) 0.0248(9) 0.0223(9) -0.0002(7) -0.0073(8) -0.0036(7)
Cl1 0.0285(3) 0.0362(3) 0.0509(3) -0.0222(2) -0.0058(2) 0.0063(2)
S1 0.01595(19) 0.0225(2) 0.0174(2) -0.00204(16) -0.00183(16) -0.00144(16)
O11 0.0334(7) 0.0260(7) 0.0238(7) -0.0070(6) -0.0048(6) -0.0054(6)
O12 0.0150(6) 0.0403(8) 0.0250(7) 0.0009(6) -0.0002(5) 0.0008(6)
C31 0.0202(8) 0.0216(8) 0.0167(8) -0.0012(7) -0.0056(7) -0.0032(7)
C32 0.0204(9) 0.0283(10) 0.0360(11) 0.0028(8) -0.0093(8) -0.0045(7)
C33 0.0309(11) 0.0343(11) 0.0358(12) -0.0021(9) -0.0137(9) 0.0015(9)
C34 0.0484(13) 0.0231(9) 0.0201(9) -0.0043(7) -0.0151(9) 0.0013(8)
C35 0.0417(12) 0.0277(10) 0.0241(10) 0.0013(8) -0.0044(9) -0.0114(9)
C36 0.0241(9) 0.0313(10) 0.0226(9) -0.0011(8) -0.0038(7) -0.0088(8)
C38 0.0734(18) 0.0259(11) 0.0315(12) -0.0038(9) -0.0192(12) 0.0077(11)

loop_
_atom_type_symbol
_atom_type_description
_atom_type_scat_dispersion_real
_atom_type_scat_dispersion_imag
_atom_type_scat_source
C C 0.0033 0.0016 'International Tables Vol C Tables 4.2.6.8 and 6.1.1.4'
H H 0.0000 0.0000 'International Tables Vol C Tables 4.2.6.8 and 6.1.1.4'
N N 0.0061 0.0033 'International Tables Vol C Tables 4.2.6.8 and 6.1.1.4'
O O 0.0106 0.0060 'International Tables Vol C Tables 4.2.6.8 and 6.1.1.4'
S S 0.1246 0.1234 'International Tables Vol C Tables 4.2.6.8 and 6.1.1.4'
Cl Cl 0.1484 0.1585 'International Tables Vol C Tables 4.2.6.8 and 6.1.1.4'
Br Br -0.2901 2.4595 'International Tables Vol C Tables 4.2.6.8 and 6.1.1.4'

loop_
_geom_angle_atom_site_label_1
_geom_angle_atom_site_label_2
_geom_angle_atom_site_label_3
_geom_angle
C2 N1 C6 113.22(14)
C2 N1 S1 126.33(12)
C6 N1 S1 120.35(11)
N7 C2 N1 121.39(16)
N7 C2 C3 131.11(15)
N1 C2 C3 107.41(14)
C2 C3 C21 119.24(14)
C2 C3 C4 114.43(15)
C21 C3 C4 121.40(16)
C2 C3 C5 105.48(14)
C21 C3 C5 122.40(15)
C4 C3 C5 58.59(12)
C5 C4 C3 61.02(12)
C5 C4 H4A 116.4(14)
C3 C4 H4A 117.4(14)
C5 C4 H4B 117.6(14)
C3 C4 H4B 116.7(13)
H4A C4 H4B 116.3(19)
C4 C5 C6 117.31(16)
C4 C5 C3 60.38(12)
C6 C5 C3 108.67(15)
C4 C5 H5 120.0(14)
C6 C5 H5 117.5(14)
C3 C5 H5 119.6(14)
N1 C6 C5 102.97(14)
N1 C6 H6A 111.2
C5 C6 H6A 111.2
N1 C6 H6B 111.2
C5 C6 H6B 111.2
H6A C6 H6B 109.1
C2 N7 C11 122.16(15)
C16 C11 N7 121.39(15)
C16 C11 C12 118.23(15)
N7 C11 C12 119.87(16)
C13 C12 C11 120.24(16)
C13 C12 C17 118.81(16)
C11 C12 C17 120.95(15)
C14 C13 C12 119.93(16)
C14 C13 H13 120.0
C12 C13 H13 120.0
C13 C14 C15 120.85(16)
C13 C14 Br1 119.37(13)
C15 C14 Br1 119.75(13)
C16 C15 C14 119.31(16)
C16 C15 H15 120.3
C14 C15 H15 120.3
C15 C16 C11 121.36(16)
C15 C16 H16 119.3
C11 C16 H16 119.3
O17 C17 C12 123.81(17)
O17 C17 H17 118.1
C12 C17 H17 118.1
C22 C21 C26 119.22(16)
C22 C21 C3 119.25(15)
C26 C21 C3 121.51(16)
C23 C22 C21 119.46(17)
C23 C22 H22 120.3
C21 C22 H22 120.3
C24 C23 C22 121.88(18)
C24 C23 Cl1 119.40(14)
C22 C23 Cl1 118.69(15)
C23 C24 C25 118.48(18)
C23 C24 H24 120.8
C25 C24 H24 120.8
C24 C25 C26 120.64(19)
C24 C25 H25 119.7
C26 C25 H25 119.7
C21 C26 C25 120.30(18)
C21 C26 H26 119.8
C25 C26 H26 119.8
O11 S1 O12 119.65(9)
O11 S1 N1 107.71(8)
O12 S1 N1 104.97(8)
O11 S1 C31 110.38(9)
O12 S1 C31 107.53(8)
N1 S1 C31 105.66(8)
C36 C31 C32 121.15(17)
C36 C31 S1 119.37(14)
C32 C31 S1 119.48(14)
C33 C32 C31 118.78(18)
C33 C32 H32 120.6
C31 C32 H32 120.6
C32 C33 C34 121.4(2)
C32 C33 H33 119.3
C34 C33 H33 119.3
C33 C34 C35 118.67(18)
C33 C34 C38 120.7(2)
C35 C34 C38 120.7(2)
C36 C35 C34 121.07(18)
C36 C35 H35 119.5
C34 C35 H35 119.5
C31 C36 C35 118.90(19)
C31 C36 H36 120.5
C35 C36 H36 120.5
C34 C38 H38A 109.5
C34 C38 H38B 109.5
H38A C38 H38B 109.5
C34 C38 H38C 109.5
H38A C38 H38C 109.5
H38B C38 H38C 109.5

loop_
_geom_bond_atom_site_label_1
_geom_bond_atom_site_label_2
_geom_bond_distance
N1 C2 1.411(2)
N1 C6 1.477(2)
N1 S1 1.6647(15)
C2 N7 1.273(2)
C2 C3 1.496(2)
C3 C21 1.499(2)
C3 C4 1.519(2)
C3 C5 1.529(2)
C4 C5 1.492(3)
C4 H4A 0.93(2)
C4 H4B 0.94(2)
C5 C6 1.509(3)
C5 H5 0.90(2)
C6 H6A 0.9900
C6 H6B 0.9900
N7 C11 1.405(2)
C11 C16 1.397(2)
C11 C12 1.412(2)
C12 C13 1.396(2)
C12 C17 1.470(3)
C13 C14 1.378(2)
C13 H13 0.9500
C14 C15 1.390(2)
C14 Br1 1.8954(17)
C15 C16 1.387(2)
C15 H15 0.9500
C16 H16 0.9500
C17 O17 1.216(2)
C17 H17 0.9500
C21 C22 1.391(2)
C21 C26 1.392(2)
C22 C23 1.385(2)
C22 H22 0.9500
C23 C24 1.382(3)
C23 Cl1 1.747(2)
C24 C25 1.383(3)
C24 H24 0.9500
C25 C26 1.393(3)
C25 H25 0.9500
C26 H26 0.9500
S1 O11 1.4254(14)
S1 O12 1.4318(13)
S1 C31 1.7571(18)
C31 C36 1.385(2)
C31 C32 1.390(2)
C32 C33 1.383(3)
C32 H32 0.9500
C33 C34 1.388(3)
C33 H33 0.9500
C34 C35 1.389(3)
C34 C38 1.506(3)
C35 C36 1.389(3)
C35 H35 0.9500
C36 H36 0.9500
C38 H38A 0.9800
C38 H38B 0.9800
C38 H38C 0.9800

loop_
_geom_torsion_atom_site_label_1
_geom_torsion_atom_site_label_2
_geom_torsion_atom_site_label_3
_geom_torsion_atom_site_label_4
_geom_torsion
C6 N1 C2 N7 162.09(16)
S1 N1 C2 N7 -14.4(2)
C6 N1 C2 C3 -14.81(19)
S1 N1 C2 C3 168.71(12)
N7 C2 C3 C21 -26.7(3)
N1 C2 C3 C21 149.81(15)
N7 C2 C3 C4 128.8(2)
N1 C2 C3 C4 -54.67(19)
N7 C2 C3 C5 -169.07(18)
N1 C2 C3 C5 7.42(18)
C2 C3 C4 C5 93.80(16)
C21 C3 C4 C5 -111.27(18)
C3 C4 C5 C6 -96.94(17)
C2 C3 C5 C4 -109.49(16)
C21 C3 C5 C4 109.61(19)
C2 C3 C5 C6 1.92(19)
C21 C3 C5 C6 -138.98(17)
C4 C3 C5 C6 111.41(18)
C2 N1 C6 C5 15.47(19)
S1 N1 C6 C5 -167.81(12)
C4 C5 C6 N1 55.7(2)
C3 C5 C6 N1 -9.90(19)
N1 C2 N7 C11 162.25(15)
C3 C2 N7 C11 -21.7(3)
C2 N7 C11 C16 -49.2(2)
C2 N7 C11 C12 139.25(17)
C16 C11 C12 C13 -1.7(3)
N7 C11 C12 C13 170.19(16)
C16 C11 C12 C17 178.73(17)
N7 C11 C12 C17 -9.4(3)
C11 C12 C13 C14 -0.8(3)
C17 C12 C13 C14 178.84(17)
C12 C13 C14 C15 2.8(3)
C12 C13 C14 Br1 -175.35(13)
C13 C14 C15 C16 -2.2(3)
Br1 C14 C15 C16 175.89(14)
C14 C15 C16 C11 -0.3(3)
N7 C11 C16 C15 -169.50(16)
C12 C11 C16 C15 2.2(3)
C13 C12 C17 O17 4.6(3)
C11 C12 C17 O17 -175.74(19)
C2 C3 C21 C22 -58.6(2)
C4 C3 C21 C22 147.66(17)
C5 C3 C21 C22 77.3(2)
C2 C3 C21 C26 123.19(19)
C4 C3 C21 C26 -30.6(3)
C5 C3 C21 C26 -101.0(2)
C26 C21 C22 C23 1.5(3)
C3 C21 C22 C23 -176.82(16)
C21 C22 C23 C24 -0.8(3)
C21 C22 C23 Cl1 177.03(14)
C22 C23 C24 C25 -0.4(3)
Cl1 C23 C24 C25 -178.29(16)
C23 C24 C25 C26 1.1(3)
C22 C21 C26 C25 -0.8(3)
C3 C21 C26 C25 177.40(18)
C24 C25 C26 C21 -0.4(3)
C2 N1 S1 O11 -28.66(17)
C6 N1 S1 O11 155.09(14)
C2 N1 S1 O12 -157.18(15)
C6 N1 S1 O12 26.56(16)
C2 N1 S1 C31 89.32(16)
C6 N1 S1 C31 -86.93(15)
O11 S1 C31 C36 -132.22(15)
O12 S1 C31 C36 -0.09(18)
N1 S1 C31 C36 111.61(16)
O11 S1 C31 C32 47.27(18)
O12 S1 C31 C32 179.39(16)
N1 S1 C31 C32 -68.90(17)
C36 C31 C32 C33 -1.7(3)
S1 C31 C32 C33 178.83(17)
C31 C32 C33 C34 1.6(3)
C32 C33 C34 C35 -0.6(3)
C32 C33 C34 C38 179.8(2)
C33 C34 C35 C36 -0.4(3)
C38 C34 C35 C36 179.2(2)
C32 C31 C36 C35 0.7(3)
S1 C31 C36 C35 -179.82(15)
C34 C35 C36 C31 0.4(3)
